data_4302866
loop_
_publ_author_name
'Min Kyung Kim'
'Vinna Jo'
'Kang Min Ok'

_publ_contact_author_address
;
Department of Chemistry
Chung-Ang University
221 Heukseok-dong
Dongjak-gu
Seoul, 156-756
Korea
;
_publ_contact_author_email kmok@cau.ac.kr
_publ_contact_author_fax 82(2)8205197
_publ_contact_author_name 'Ok, Kang Min'
_publ_contact_author_phone 82(2)8254736
_publ_section_title
;
New Variant of Highly Symmetric Layered Perovskite with Coordinated
NO3- Ligand: Hydrothermal Synthesis, Structure, and Characterization of
Cs2PbCl2(NO3)2
;
_journal_name_full 'Inorganic Chemistry'
_journal_page_first 7368
_journal_page_last 7372
_journal_paper_doi 10.1021/ic900845u
_journal_volume 48
_journal_year 2009
_chemical_formula_sum 'Cl2 Cs2 N2 O6 Pb'
_chemical_formula_weight 667.93
_chemical_name_systematic
;
Cesium lead chloride nitrate
;
_space_group_IT_number 141
_symmetry_cell_setting tetragonal
_symmetry_space_group_name_Hall '-I 4bd 2'
_symmetry_space_group_name_H-M 'I 41/a m d :2'
_atom_sites_solution_primary direct
_atom_sites_solution_secondary difmap
_cell_angle_alpha 90
_cell_angle_beta 90
_cell_angle_gamma 90
_cell_formula_units_Z 4
_cell_length_a 5.6905(6)
_cell_length_b 5.6905(6)
_cell_length_c 32.946(5)
_cell_measurement_temperature 298.0(2)
_cell_volume 1066.9(2)
_computing_structure_refinement 'SHELXL-97 (Sheldrick, 1997)'
_diffrn_ambient_temperature 298.0(2)
_diffrn_measured_fraction_theta_full 1
_diffrn_measured_fraction_theta_max 0.939
_diffrn_measurement_device_type BrukerCCD
_diffrn_measurement_method CCD
_diffrn_radiation_monochromator graphite
_diffrn_radiation_type MoK\a
_diffrn_radiation_wavelength 0.71073
_diffrn_reflns_av_R_equivalents 0.0761
_diffrn_reflns_av_unetI/netI 0.0295
_diffrn_reflns_limit_h_max 5
_diffrn_reflns_limit_h_min -7
_diffrn_reflns_limit_k_max 7
_diffrn_reflns_limit_k_min -7
_diffrn_reflns_limit_l_max 42
_diffrn_reflns_limit_l_min -42
_diffrn_reflns_number 3045
_diffrn_reflns_theta_full 25
_diffrn_reflns_theta_max 28.44
_diffrn_reflns_theta_min 2.47
_exptl_absorpt_coefficient_mu 23.04
_exptl_absorpt_correction_T_max 0.64
_exptl_absorpt_correction_T_min 0.56
_exptl_absorpt_correction_type psi-scan
_exptl_absorpt_process_details
; 
North et al., 1968
;
_exptl_crystal_colour Colorless
_exptl_crystal_density_diffrn 4.158
_exptl_crystal_density_method 'not measured'
_exptl_crystal_description Plate
_exptl_crystal_F_000 1152
_exptl_crystal_size_max 0.03
_exptl_crystal_size_mid 0.02
_exptl_crystal_size_min 0.02
_refine_diff_density_max 3.046
_refine_diff_density_min -2.044
_refine_diff_density_rms 0.266
_refine_ls_extinction_coef 0.0064(5)
_refine_ls_extinction_expression Fc^*^=kFc[1+0.001xFc^2^\l^3^/sin(2\q)]^-1/4^
_refine_ls_extinction_method SHELXL
_refine_ls_goodness_of_fit_ref 1.241
_refine_ls_matrix_type full
_refine_ls_number_parameters 26
_refine_ls_number_reflns 385
_refine_ls_number_restraints 0
_refine_ls_restrained_S_all 1.241
_refine_ls_R_factor_all 0.0313
_refine_ls_R_factor_gt 0.0306
_refine_ls_shift/su_max 0
_refine_ls_shift/su_mean 0
_refine_ls_structure_factor_coef Fsqd
_refine_ls_weighting_details 'calc w=1/[\s^2^(Fo^2^)+(0.0352P)^2^+26.0488P] where P=(Fo^2^+2Fc^2^)/3'
_refine_ls_weighting_scheme calc
_refine_ls_wR_factor_gt 0.0873
_refine_ls_wR_factor_ref 0.0879
_reflns_number_gt 375
_reflns_number_total 385
_reflns_threshold_expression >2\(I)
_cod_data_source_file ic900845u_si_002_1.cif
_cod_data_source_block Cs2PbCl2(NO3)2
_cod_depositor_comments
;
The following automatic conversions were performed:
'_symmetry_cell_setting' value 'Tetragonal' changed to 'tetragonal'
according to '/home/saulius/struct/CIF-dictionaries/cif_core.dic'
dictionary named 'cif_core.dic' version 2.4.1 from
2010-06-29.

'_exptl_absorpt_correction_type' value 'Psi-scan' changed to
'psi-scan' according to
'/home/saulius/struct/CIF-dictionaries/cif_core.dic' dictionary named
'cif_core.dic' version 2.4.1 from 2010-06-29.

Automatic conversion script
Id: cif_fix_enum 1527 2010-12-29 10:47:43Z saulius 
;
_cod_original_sg_symbol_H-M 'I 41/a m d'
_cod_database_code 4302866

loop_
_space_group_symop_operation_xyz
'x, y, z'
'-x+1/2, -y, z+1/2'
'-y+1/4, x+3/4, z+1/4'
'y+1/4, -x+1/4, z+3/4'
'-x+1/2, y, -z+1/2'
'x, -y, -z'
'y+1/4, x+3/4, -z+1/4'
'-y+1/4, -x+1/4, -z+3/4'
'x+1/2, y+1/2, z+1/2'
'-x+1, -y+1/2, z+1'
'-y+3/4, x+5/4, z+3/4'
'y+3/4, -x+3/4, z+5/4'
'-x+1, y+1/2, -z+1'
'x+1/2, -y+1/2, -z+1/2'
'y+3/4, x+5/4, -z+3/4'
'-y+3/4, -x+3/4, -z+5/4'
'-x, -y, -z'
'x-1/2, y, -z-1/2'
'y-1/4, -x-3/4, -z-1/4'
'-y-1/4, x-1/4, -z-3/4'
'x-1/2, -y, z-1/2'
'-x, y, z'
'-y-1/4, -x-3/4, z-1/4'
'y-1/4, x-1/4, z-3/4'
'-x+1/2, -y+1/2, -z+1/2'
'x, y+1/2, -z'
'y+1/4, -x-1/4, -z+1/4'
'-y+1/4, x+1/4, -z-1/4'
'x, -y+1/2, z'
'-x+1/2, y+1/2, z+1/2'
'-y+1/4, -x-1/4, z+1/4'
'y+1/4, x+1/4, z-1/4'

loop_
_atom_site_label
_atom_site_type_symbol
_atom_site_fract_x
_atom_site_fract_y
_atom_site_fract_z
_atom_site_U_iso_or_equiv
_atom_site_adp_type
_atom_site_occupancy
_atom_site_symmetry_multiplicity
_atom_site_calc_flag
_atom_site_refinement_flags
_atom_site_disorder_assembly
_atom_site_disorder_group
Pb1 Pb 0.5 0.25 0.125 0.0149(4) Uani 1 8 d S . .
Cs1 Cs 0 -0.25 0.05192(4) 0.0328(4) Uani 1 4 d S . .
Cl1 Cl 0.5 -0.25 0.11599(12) 0.0300(9) Uani 1 4 d S . .
N1 N -0.5 -0.25 -0.0273(4) 0.020(3) Uani 1 4 d S . .
O1 O -0.3095(14) -0.25 -0.0470(2) 0.0290(17) Uani 1 2 d S . .
O2 O -0.5 -0.25 0.0098(3) 0.034(3) Uani 1 4 d S . .

loop_
_atom_site_aniso_label
_atom_site_aniso_U_11
_atom_site_aniso_U_22
_atom_site_aniso_U_33
_atom_site_aniso_U_23
_atom_site_aniso_U_13
_atom_site_aniso_U_12
Pb1 0.0130(4) 0.0130(4) 0.0186(5) 0 0 0
Cs1 0.0225(5) 0.0379(6) 0.0379(7) 0 0 0
Cl1 0.043(2) 0.0152(16) 0.0316(19) 0 0 0
N1 0.025(6) 0.014(5) 0.022(6) 0 0 0
O1 0.018(4) 0.036(4) 0.032(3) 0 0.007(3) 0
O2 0.047(8) 0.042(7) 0.013(5) 0 0 0

loop_
_atom_type_symbol
_atom_type_description
_atom_type_scat_dispersion_real
_atom_type_scat_dispersion_imag
_atom_type_scat_source
N N 0.0061 0.0033 'International Tables Vol C Tables 4.2.6.8 and 6.1.1.4'
O O 0.0106 0.006 'International Tables Vol C Tables 4.2.6.8 and 6.1.1.4'
Cl Cl 0.1484 0.1585 'International Tables Vol C Tables 4.2.6.8 and 6.1.1.4'
Cs Cs -0.368 2.1192 'International Tables Vol C Tables 4.2.6.8 and 6.1.1.4'
Pb Pb -3.3944 10.1111 'International Tables Vol C Tables 4.2.6.8 and 6.1.1.4'

loop_
_geom_angle_atom_site_label_1
_geom_angle_atom_site_label_2
_geom_angle_atom_site_label_3
_geom_angle
_geom_angle_site_symmetry_1
_geom_angle_site_symmetry_3
_geom_angle_publ_flag
Cl1 Pb1 Cl1 90.616(17) 27_665 . ?
Cl1 Pb1 Cl1 168.09(16) 27_665 27_565 ?
Cl1 Pb1 Cl1 90.616(17) . 27_565 ?
Cl1 Pb1 Cl1 90.616(17) 27_665 1_565 ?
Cl1 Pb1 Cl1 168.09(16) . 1_565 ?
Cl1 Pb1 Cl1 90.616(17) 27_565 1_565 ?
Cl1 Pb1 Cs1 48.95(5) 27_665 27_665 ?
Cl1 Pb1 Cs1 131.05(5) . 27_665 ?
Cl1 Pb1 Cs1 123.38(6) 27_565 27_665 ?
Cl1 Pb1 Cs1 56.62(6) 1_565 27_665 ?
Cl1 Pb1 Cs1 131.05(5) 27_665 . ?
Cl1 Pb1 Cs1 48.95(5) . . ?
Cl1 Pb1 Cs1 56.62(6) 27_565 . ?
Cl1 Pb1 Cs1 123.38(6) 1_565 . ?
Cs1 Pb1 Cs1 180.00(2) 27_665 . ?
Cl1 Pb1 Cs1 123.38(6) 27_665 27 ?
Cl1 Pb1 Cs1 56.62(6) . 27 ?
Cl1 Pb1 Cs1 48.95(5) 27_565 27 ?
Cl1 Pb1 Cs1 131.05(5) 1_565 27 ?
Cs1 Pb1 Cs1 118.21(3) 27_665 27 ?
Cs1 Pb1 Cs1 61.79(3) . 27 ?
Cl1 Pb1 Cs1 56.62(6) 27_665 1_665 ?
Cl1 Pb1 Cs1 123.38(6) . 1_665 ?
Cl1 Pb1 Cs1 131.05(5) 27_565 1_665 ?
Cl1 Pb1 Cs1 48.95(5) 1_565 1_665 ?
Cs1 Pb1 Cs1 61.79(3) 27_665 1_665 ?
Cs1 Pb1 Cs1 118.21(3) . 1_665 ?
Cs1 Pb1 Cs1 180.00(2) 27 1_665 ?
Cl1 Pb1 Cs1 48.95(5) 27_665 27_655 ?
Cl1 Pb1 Cs1 56.62(6) . 27_655 ?
Cl1 Pb1 Cs1 123.38(6) 27_565 27_655 ?
Cl1 Pb1 Cs1 131.05(5) 1_565 27_655 ?
Cs1 Pb1 Cs1 74.714(12) 27_665 27_655 ?
Cs1 Pb1 Cs1 105.286(12) . 27_655 ?
Cs1 Pb1 Cs1 74.714(12) 27 27_655 ?
Cs1 Pb1 Cs1 105.286(12) 1_665 27_655 ?
Cl1 Pb1 Cs1 123.38(6) 27_665 27_565 ?
Cl1 Pb1 Cs1 131.05(5) . 27_565 ?
Cl1 Pb1 Cs1 48.95(5) 27_565 27_565 ?
Cl1 Pb1 Cs1 56.62(6) 1_565 27_565 ?
Cs1 Pb1 Cs1 74.714(12) 27_665 27_565 ?
Cs1 Pb1 Cs1 105.286(12) . 27_565 ?
Cs1 Pb1 Cs1 74.714(12) 27 27_565 ?
Cs1 Pb1 Cs1 105.286(12) 1_665 27_565 ?
Cs1 Pb1 Cs1 118.21(3) 27_655 27_565 ?
Cl1 Pb1 Cs1 131.05(5) 27_665 1_565 ?
Cl1 Pb1 Cs1 123.38(6) . 1_565 ?
Cl1 Pb1 Cs1 56.62(6) 27_565 1_565 ?
Cl1 Pb1 Cs1 48.95(5) 1_565 1_565 ?
Cs1 Pb1 Cs1 105.286(12) 27_665 1_565 ?
Cs1 Pb1 Cs1 74.714(12) . 1_565 ?
Cs1 Pb1 Cs1 105.286(12) 27 1_565 ?
Cs1 Pb1 Cs1 74.714(12) 1_665 1_565 ?
Cs1 Pb1 Cs1 180.00(2) 27_655 1_565 ?
Cs1 Pb1 Cs1 61.79(3) 27_565 1_565 ?
Cl1 Pb1 Cs1 56.62(6) 27_665 1_655 ?
Cl1 Pb1 Cs1 48.95(5) . 1_655 ?
Cl1 Pb1 Cs1 131.05(5) 27_565 1_655 ?
Cl1 Pb1 Cs1 123.38(6) 1_565 1_655 ?
Cs1 Pb1 Cs1 105.286(12) 27_665 1_655 ?
Cs1 Pb1 Cs1 74.714(12) . 1_655 ?
Cs1 Pb1 Cs1 105.286(12) 27 1_655 ?
Cs1 Pb1 Cs1 74.714(12) 1_665 1_655 ?
Cs1 Pb1 Cs1 61.79(3) 27_655 1_655 ?
Cs1 Pb1 Cs1 180.00(2) 27_565 1_655 ?
Cs1 Pb1 Cs1 118.21(3) 1_565 1_655 ?
O2 Cs1 O2 128.1(4) . 1_655 ?
O2 Cs1 O1 60.41(12) . 26_545 ?
O2 Cs1 O1 116.83(14) 1_655 26_545 ?
O2 Cs1 O1 116.83(14) . 17 ?
O2 Cs1 O1 60.41(12) 1_655 17 ?
O1 Cs1 O1 174.4(3) 26_545 17 ?
O2 Cs1 O1 60.41(12) . 26 ?
O2 Cs1 O1 116.83(14) 1_655 26 ?
O1 Cs1 O1 116.3(2) 26_545 26 ?
O1 Cs1 O1 63.4(2) 17 26 ?
O2 Cs1 O1 116.83(14) . 17_545 ?
O2 Cs1 O1 60.41(12) 1_655 17_545 ?
O1 Cs1 O1 63.4(2) 26_545 17_545 ?
O1 Cs1 O1 116.3(2) 17 17_545 ?
O1 Cs1 O1 174.4(3) 26 17_545 ?
O2 Cs1 Cl1 169.40(19) . . ?
O2 Cs1 Cl1 62.55(19) 1_655 . ?
O1 Cs1 Cl1 116.81(12) 26_545 . ?
O1 Cs1 Cl1 66.84(13) 17 . ?
O1 Cs1 Cl1 116.81(12) 26 . ?
O1 Cs1 Cl1 66.84(13) 17_545 . ?
O2 Cs1 Cl1 62.55(19) . 1_455 ?
O2 Cs1 Cl1 169.40(19) 1_655 1_455 ?
O1 Cs1 Cl1 66.84(13) 26_545 1_455 ?
O1 Cs1 Cl1 116.81(12) 17 1_455 ?
O1 Cs1 Cl1 66.84(13) 26 1_455 ?
O1 Cs1 Cl1 116.81(12) 17_545 1_455 ?
Cl1 Cs1 Cl1 106.85(11) . 1_455 ?
O2 Cs1 O1 35.6(2) . . ?
O2 Cs1 O1 92.4(2) 1_655 . ?
O1 Cs1 O1 72.99(16) 26_545 . ?
O1 Cs1 O1 101.97(15) 17 . ?
O1 Cs1 O1 72.99(16) 26 . ?
O1 Cs1 O1 101.97(15) 17_545 . ?
Cl1 Cs1 O1 154.96(13) . . ?
Cl1 Cs1 O1 98.18(13) 1_455 . ?
O2 Cs1 O1 92.4(2) . 10_444 ?
O2 Cs1 O1 35.6(2) 1_655 10_444 ?
O1 Cs1 O1 101.97(15) 26_545 10_444 ?
O1 Cs1 O1 72.99(16) 17 10_444 ?
O1 Cs1 O1 101.97(15) 26 10_444 ?
O1 Cs1 O1 72.99(16) 17_545 10_444 ?
Cl1 Cs1 O1 98.18(13) . 10_444 ?
Cl1 Cs1 O1 154.96(13) 1_455 10_444 ?
O1 Cs1 O1 56.8(2) . 10_444 ?
O2 Cs1 Cl1 107.56(12) . 27_565 ?
O2 Cs1 Cl1 107.56(12) 1_655 27_565 ?
O1 Cs1 Cl1 130.46(14) 26_545 27_565 ?
O1 Cs1 Cl1 54.40(13) 17 27_565 ?
O1 Cs1 Cl1 54.40(13) 26 27_565 ?
O1 Cs1 Cl1 130.46(14) 17_545 27_565 ?
Cl1 Cs1 Cl1 65.76(2) . 27_565 ?
Cl1 Cs1 Cl1 65.76(2) 1_455 27_565 ?
O1 Cs1 Cl1 127.31(6) . 27_565 ?
O1 Cs1 Cl1 127.31(6) 10_444 27_565 ?
O2 Cs1 Cl1 107.56(12) . 27 ?
O2 Cs1 Cl1 107.56(12) 1_655 27 ?
O1 Cs1 Cl1 54.40(13) 26_545 27 ?
O1 Cs1 Cl1 130.46(14) 17 27 ?
O1 Cs1 Cl1 130.46(14) 26 27 ?
O1 Cs1 Cl1 54.40(13) 17_545 27 ?
Cl1 Cs1 Cl1 65.76(2) . 27 ?
Cl1 Cs1 Cl1 65.76(2) 1_455 27 ?
O1 Cs1 Cl1 127.31(6) . 27 ?
O1 Cs1 Cl1 127.31(6) 10_444 27 ?
Cl1 Cs1 Cl1 92.91(9) 27_565 27 ?
Pb1 Cl1 Pb1 168.09(16) . 1_545 ?
Pb1 Cl1 Cs1 93.54(4) . . ?
Pb1 Cl1 Cs1 93.54(4) 1_545 . ?
Pb1 Cl1 Cs1 93.54(4) . 1_655 ?
Pb1 Cl1 Cs1 93.54(4) 1_545 1_655 ?
Cs1 Cl1 Cs1 106.85(11) . 1_655 ?
Pb1 Cl1 Cs1 85.90(6) . 27_655 ?
Pb1 Cl1 Cs1 85.90(6) 1_545 27_655 ?
Cs1 Cl1 Cs1 173.03(10) . 27_655 ?
Cs1 Cl1 Cs1 80.12(3) 1_655 27_655 ?
Pb1 Cl1 Cs1 85.90(6) . 27 ?
Pb1 Cl1 Cs1 85.90(6) 1_545 27 ?
Cs1 Cl1 Cs1 80.12(3) . 27 ?
Cs1 Cl1 Cs1 173.03(10) 1_655 27 ?
Cs1 Cl1 Cs1 92.91(9) 27_655 27 ?
O2 N1 O1 120.9(6) . 10_344 ?
O2 N1 O1 120.9(6) . . ?
O1 N1 O1 118.2(12) 10_344 . ?
N1 O1 Cs1 118.4(2) . 17 ?
N1 O1 Cs1 118.4(2) . 17_545 ?
Cs1 O1 Cs1 116.3(2) 17 17_545 ?
N1 O1 Cs1 87.5(6) . . ?
Cs1 O1 Cs1 78.03(15) 17 . ?
Cs1 O1 Cs1 78.03(15) 17_545 . ?
N1 O2 Cs1 115.97(18) . . ?
N1 O2 Cs1 115.97(18) . 1_455 ?
Cs1 O2 Cs1 128.1(4) . 1_455 ?

loop_
_geom_bond_atom_site_label_1
_geom_bond_atom_site_label_2
_geom_bond_distance
_geom_bond_site_symmetry_2
_geom_bond_publ_flag
Pb1 Cl1 2.8607(5) 27_665 ?
Pb1 Cl1 2.8607(5) . ?
Pb1 Cl1 2.8607(5) 27_565 ?
Pb1 Cl1 2.8607(5) 1_565 ?
Pb1 Cs1 4.6891(7) 27_665 ?
Pb1 Cs1 4.6891(7) . ?
Pb1 Cs1 4.6891(7) 27 ?
Pb1 Cs1 4.6891(7) 1_665 ?
Pb1 Cs1 4.6891(7) 27_655 ?
Pb1 Cs1 4.6891(7) 27_565 ?
Pb1 Cs1 4.6891(7) 1_565 ?
Pb1 Cs1 4.6891(7) 1_655 ?
Cs1 O2 3.165(5) . ?
Cs1 O2 3.165(5) 1_655 ?
Cs1 O1 3.350(4) 26_545 ?
Cs1 O1 3.350(4) 17 ?
Cs1 O1 3.350(4) 26 ?
Cs1 O1 3.350(4) 17_545 ?
Cs1 Cl1 3.543(3) . ?
Cs1 Cl1 3.543(3) 1_455 ?
Cs1 O1 3.704(8) . ?
Cs1 O1 3.704(8) 10_444 ?
Cs1 Cl1 3.925(3) 27_565 ?
Cs1 Cl1 3.925(3) 27 ?
Cl1 Pb1 2.8607(5) 1_545 ?
Cl1 Cs1 3.543(3) 1_655 ?
Cl1 Cs1 3.925(3) 27_655 ?
Cl1 Cs1 3.925(3) 27 ?
N1 O2 1.224(17) . ?
N1 O1 1.263(10) 10_344 ?
N1 O1 1.263(10) . ?
O1 Cs1 3.350(4) 17 ?
O1 Cs1 3.350(4) 17_545 ?
O2 Cs1 3.165(5) 1_455 ?
